data_2311109
loop_
_publ_author_name
'Shahverdizadeh, Gholam Hossein'
'Ng, Seik Weng'
'Tiekink, Edward R. T.'
'Mirtamizdoust, Babak'

_publ_section_title
;
 catena-Poly[[(1,10-phenanthroline-\kN,N')lead(II)]-di-\m-nitrato-\kO,O':O'';\kO:O',O''-[(1,10-phenanthroline-\kN,N')lead(II)]-bis-(\m-2,2,2-trichloro-acetato-\kO:O')].
;
_journal_coeditor_code HG5168
_journal_issue 'Pt 3'
_journal_name_full 'Acta crystallographica. Section E, Structure reports online'
_journal_page_first m237
_journal_page_last 8
_journal_paper_doi 10.1107/S1600536812003595
_journal_volume 68
_journal_year 2012
_chemical_formula_iupac '[Pb2 (C2 Cl3 O2)2 (N O3)2 (C12 H8 N2)2]'
_chemical_formula_moiety 'C14 H8 Cl3 N3 O5 Pb'
_chemical_formula_sum 'C14 H8 Cl3 N3 O5 Pb'
_chemical_formula_weight 1223.54
_chemical_name_systematic
;
<i>catena</i>-Poly[[(1,10-phenanthroline-\k^2^<i>N</i>,<i>N</i>')lead(II)]-
di-\m-nitrato-\k^3^<i>O</i>,<i>O</i>':<i>O</i>'';
\k^3^<i>O</i>:<i>O</i>',<i>O</i>''-[(1,10-phenanthroline-
\k^2^<i>N</i>,<i>N</i>')lead(II)]-bis(\m-2,2,2-trichloroacetato-
\k^2^<i>O</i>:<i>O</i>')]
;
_space_group_IT_number 2
_space_group_name_Hall '-P 1'
_space_group_name_H-M_alt 'P -1'
_symmetry_cell_setting triclinic
_symmetry_space_group_name_Hall '-P 1'
_symmetry_space_group_name_H-M 'P -1'
_atom_sites_solution_hydrogens geom
_atom_sites_solution_primary direct
_atom_sites_solution_secondary difmap
_audit_creation_method SHELXL-97
_cell_angle_alpha 109.427(3)
_cell_angle_beta 99.019(3)
_cell_angle_gamma 106.199(3)
_cell_formula_units_Z 2
_cell_length_a 8.8852(3)
_cell_length_b 9.7465(3)
_cell_length_c 11.1570(3)
_cell_measurement_reflns_used 9962
_cell_measurement_temperature 100(2)
_cell_measurement_theta_max 27.5019
_cell_measurement_theta_min 2.3659
_cell_volume 841.13(5)
_computing_cell_refinement 'CrysAlis PRO (Agilent, 2010)'
_computing_data_collection 'CrysAlis PRO (Agilent, 2010)'
_computing_data_reduction 'CrysAlis PRO (Agilent, 2010)'
_computing_molecular_graphics
;
X-SEED (Barbour, 2001) and DIAMOND (Brandenburg, 2006)
;
_computing_publication_material 'publCIF (Westrip, 2010)'
_computing_structure_refinement 'SHELXL97 (Sheldrick, 2008)'
_computing_structure_solution 'SHELXS97 (Sheldrick, 2008)'
_diffrn_ambient_temperature 100(2)
_diffrn_detector_area_resol_mean 10.4041
_diffrn_measured_fraction_theta_full 0.998
_diffrn_measured_fraction_theta_max 0.998
_diffrn_measurement_device_type 'Agilent SuperNova Dual diffractometer with an Atlas detector'
_diffrn_measurement_method '\w scan'
_diffrn_radiation_monochromator Mirror
_diffrn_radiation_source 'SuperNova (Mo) X-ray Source'
_diffrn_radiation_type MoK\a
_diffrn_radiation_wavelength 0.71073
_diffrn_reflns_av_R_equivalents 0.0285
_diffrn_reflns_av_sigmaI/netI 0.0303
_diffrn_reflns_limit_h_max 11
_diffrn_reflns_limit_h_min -11
_diffrn_reflns_limit_k_max 12
_diffrn_reflns_limit_k_min -12
_diffrn_reflns_limit_l_max 14
_diffrn_reflns_limit_l_min -14
_diffrn_reflns_number 12671
_diffrn_reflns_theta_full 27.56
_diffrn_reflns_theta_max 27.56
_diffrn_reflns_theta_min 2.37
_diffrn_standards_decay_% 0
_diffrn_standards_interval_count 0
_diffrn_standards_interval_time 0
_diffrn_standards_number 0
_exptl_absorpt_coefficient_mu 10.539
_exptl_absorpt_correction_T_max 0.4188
_exptl_absorpt_correction_T_min 0.2270
_exptl_absorpt_correction_type multi-scan
_exptl_absorpt_process_details '(CrysAlis PRO; Agilent, 2010)'
_exptl_crystal_colour colourless
_exptl_crystal_density_diffrn 2.415
_exptl_crystal_density_method 'not measured'
_exptl_crystal_description prism
_exptl_crystal_F_000 572
_exptl_crystal_size_max 0.20
_exptl_crystal_size_mid 0.15
_exptl_crystal_size_min 0.10
_refine_diff_density_max 0.839
_refine_diff_density_min -0.965
_refine_ls_extinction_method none
_refine_ls_goodness_of_fit_ref 0.991
_refine_ls_hydrogen_treatment constr
_refine_ls_matrix_type full
_refine_ls_number_parameters 235
_refine_ls_number_reflns 3899
_refine_ls_number_restraints 0
_refine_ls_restrained_S_all 0.991
_refine_ls_R_factor_all 0.0182
_refine_ls_R_factor_gt 0.0170
_refine_ls_shift/su_max 0.001
_refine_ls_shift/su_mean 0.001
_refine_ls_structure_factor_coef Fsqd
_refine_ls_weighting_details 'calc w=1/[\s^2^(Fo^2^)+(0.0188P)^2^] where P=(Fo^2^+2Fc^2^)/3'
_refine_ls_weighting_scheme calc
_refine_ls_wR_factor_gt 0.0375
_refine_ls_wR_factor_ref 0.0380
_reflns_number_gt 3740
_reflns_number_total 3899
_reflns_threshold_expression I>2\s(I)
_cod_data_source_file hg5168sup1.cif
_cod_data_source_block I
_cod_depositor_comments
;

2023-01-25
Z value fixed to be consistent with given formula
                 miguel
;
_cod_original_formula_units_Z 1
_cod_original_cell_volume 841.13(4)
_cod_database_code 2311109

loop_
_symmetry_equiv_pos_as_xyz
'x, y, z'
'-x, -y, -z'

loop_
_atom_site_type_symbol
_atom_site_label
_atom_site_fract_x
_atom_site_fract_y
_atom_site_fract_z
_atom_site_U_iso_or_equiv
_atom_site_adp_type
_atom_site_calc_flag
_atom_site_refinement_flags
_atom_site_occupancy
_atom_site_symmetry_multiplicity
Pb Pb 0.526354(11) 0.321866(10) 0.619700(8) 0.00914(4) Uani d . 1 1
Cl Cl1 1.10668(9) 0.71315(9) 0.63924(7) 0.02148(16) Uani d . 1 1
Cl Cl2 0.92529(9) 0.85568(8) 0.80608(7) 0.01891(15) Uani d . 1 1
Cl Cl3 0.89253(10) 0.85230(9) 0.54481(7) 0.02467(17) Uani d . 1 1
O O1 0.7927(2) 0.5079(2) 0.66123(18) 0.0146(4) Uani d . 1 1
O O2 0.6722(3) 0.5436(2) 0.4883(2) 0.0231(5) Uani d . 1 1
O O3 0.6734(2) 0.1262(2) 0.54516(18) 0.0148(4) Uani d . 1 1
O O4 0.5454(2) 0.1386(2) 0.36793(18) 0.0157(4) Uani d . 1 1
O O5 0.6385(3) -0.0491(2) 0.35098(19) 0.0167(4) Uani d . 1 1
N N1 0.5609(3) 0.5650(3) 0.8223(2) 0.0112(5) Uani d . 1 1
N N2 0.6794(3) 0.3366(3) 0.8360(2) 0.0115(5) Uani d . 1 1
N N3 0.6188(3) 0.0712(3) 0.4200(2) 0.0115(5) Uani d . 1 1
C C1 0.5074(3) 0.6760(3) 0.8136(3) 0.0131(6) Uani d . 1 1
H H1 0.4390 0.6586 0.7314 0.016 Uiso calc R 1 1
C C2 0.5473(4) 0.8182(3) 0.9205(3) 0.0163(6) Uani d . 1 1
H H2 0.5091 0.8964 0.9098 0.020 Uiso calc R 1 1
C C3 0.6421(4) 0.8433(3) 1.0406(3) 0.0152(6) Uani d . 1 1
H H3 0.6673 0.9378 1.1147 0.018 Uiso calc R 1 1
C C4 0.7023(3) 0.7275(3) 1.0538(3) 0.0115(5) Uani d . 1 1
C C5 0.6586(3) 0.5890(3) 0.9403(3) 0.0111(5) Uani d . 1 1
C C6 0.7343(3) 0.2258(3) 0.8442(3) 0.0120(5) Uani d . 1 1
H H6 0.7036 0.1326 0.7676 0.014 Uiso calc R 1 1
C C7 0.8356(4) 0.2399(3) 0.9606(3) 0.0154(6) Uani d . 1 1
H H7 0.8731 0.1580 0.9619 0.018 Uiso calc R 1 1
C C8 0.8803(3) 0.3727(3) 1.0725(3) 0.0150(6) Uani d . 1 1
H H8 0.9508 0.3849 1.1517 0.018 Uiso calc R 1 1
C C9 0.8205(3) 0.4908(3) 1.0688(3) 0.0113(5) Uani d . 1 1
C C10 0.7198(3) 0.4687(3) 0.9475(2) 0.0098(5) Uani d . 1 1
C C11 0.8037(4) 0.7453(3) 1.1749(3) 0.0151(6) Uani d . 1 1
H H11 0.8318 0.8382 1.2512 0.018 Uiso calc R 1 1
C C12 0.8606(3) 0.6330(3) 1.1830(3) 0.0147(6) Uani d . 1 1
H H12 0.9277 0.6478 1.2648 0.018 Uiso calc R 1 1
C C13 0.7796(3) 0.5824(3) 0.5894(3) 0.0123(6) Uani d . 1 1
C C14 0.9201(3) 0.7446(3) 0.6404(3) 0.0142(6) Uani d . 1 1

loop_
_atom_site_aniso_label
_atom_site_aniso_U_11
_atom_site_aniso_U_22
_atom_site_aniso_U_33
_atom_site_aniso_U_12
_atom_site_aniso_U_13
_atom_site_aniso_U_23
Pb 0.01030(6) 0.00697(6) 0.00857(6) 0.00233(4) 0.00028(4) 0.00284(4)
Cl1 0.0130(3) 0.0269(4) 0.0277(4) 0.0043(3) 0.0084(3) 0.0157(3)
Cl2 0.0239(4) 0.0124(3) 0.0149(3) 0.0045(3) 0.0009(3) 0.0024(3)
Cl3 0.0247(4) 0.0209(4) 0.0244(4) -0.0022(3) -0.0044(3) 0.0178(3)
O1 0.0157(10) 0.0124(10) 0.0149(10) 0.0008(8) 0.0043(8) 0.0080(8)
O2 0.0218(12) 0.0128(10) 0.0234(11) 0.0013(9) -0.0097(10) 0.0048(9)
O3 0.0179(11) 0.0173(10) 0.0092(9) 0.0073(9) 0.0027(8) 0.0047(8)
O4 0.0187(11) 0.0162(10) 0.0154(10) 0.0073(9) 0.0038(9) 0.0096(8)
O5 0.0240(11) 0.0096(10) 0.0192(10) 0.0078(9) 0.0125(9) 0.0043(8)
N1 0.0115(11) 0.0115(11) 0.0106(11) 0.0035(9) 0.0022(9) 0.0051(9)
N2 0.0137(12) 0.0088(11) 0.0123(11) 0.0039(9) 0.0031(10) 0.0046(9)
N3 0.0120(12) 0.0096(11) 0.0135(12) 0.0014(9) 0.0063(10) 0.0061(9)
C1 0.0163(14) 0.0149(14) 0.0111(13) 0.0092(12) 0.0054(11) 0.0053(11)
C2 0.0230(16) 0.0137(14) 0.0165(14) 0.0109(12) 0.0077(13) 0.0065(11)
C3 0.0193(15) 0.0109(13) 0.0146(14) 0.0046(12) 0.0073(12) 0.0033(11)
C4 0.0130(14) 0.0123(13) 0.0107(13) 0.0041(11) 0.0055(11) 0.0055(10)
C5 0.0105(13) 0.0116(13) 0.0122(13) 0.0013(11) 0.0053(11) 0.0069(10)
C6 0.0144(14) 0.0098(13) 0.0111(13) 0.0039(11) 0.0027(11) 0.0040(10)
C7 0.0193(15) 0.0144(14) 0.0171(14) 0.0081(12) 0.0051(12) 0.0101(11)
C8 0.0170(15) 0.0187(15) 0.0131(14) 0.0077(12) 0.0035(12) 0.0100(11)
C9 0.0107(13) 0.0125(13) 0.0095(13) 0.0025(11) 0.0017(11) 0.0047(10)
C10 0.0096(13) 0.0101(13) 0.0101(12) 0.0026(10) 0.0041(11) 0.0046(10)
C11 0.0187(15) 0.0121(14) 0.0107(13) 0.0036(12) 0.0042(12) 0.0015(11)
C12 0.0125(14) 0.0172(14) 0.0095(13) 0.0028(11) 0.0003(11) 0.0028(11)
C13 0.0119(14) 0.0110(13) 0.0143(14) 0.0045(11) 0.0061(12) 0.0038(11)
C14 0.0124(14) 0.0161(14) 0.0145(14) 0.0033(11) 0.0018(11) 0.0091(11)

loop_
_atom_type_symbol
_atom_type_description
_atom_type_scat_dispersion_real
_atom_type_scat_dispersion_imag
_atom_type_scat_source
C C 0.0033 0.0016 'International Tables Vol C Tables 4.2.6.8 and 6.1.1.4'
H H 0.0000 0.0000 'International Tables Vol C Tables 4.2.6.8 and 6.1.1.4'
N N 0.0061 0.0033 'International Tables Vol C Tables 4.2.6.8 and 6.1.1.4'
O O 0.0106 0.0060 'International Tables Vol C Tables 4.2.6.8 and 6.1.1.4'
Cl Cl 0.1484 0.1585 'International Tables Vol C Tables 4.2.6.8 and 6.1.1.4'
Pb Pb -3.3944 10.1111 'International Tables Vol C Tables 4.2.6.8 and 6.1.1.4'

loop_
_geom_angle_atom_site_label_1
_geom_angle_atom_site_label_2
_geom_angle_atom_site_label_3
_geom_angle_site_symmetry_1
_geom_angle_site_symmetry_3
_geom_angle
O1 Pb N2 . . 77.20(7)
O1 Pb N1 . . 73.51(7)
N2 Pb N1 . . 65.43(7)
O1 Pb O3 . . 82.13(6)
N2 Pb O3 . . 77.41(6)
N1 Pb O3 . . 138.96(6)
O1 Pb O5 . 2_656 143.59(6)
N2 Pb O5 . 2_656 72.82(7)
N1 Pb O5 . 2_656 110.82(6)
O3 Pb O5 . 2_656 71.66(6)
O1 Pb O2 . 2_666 100.42(6)
N2 Pb O2 . 2_666 142.33(6)
N1 Pb O2 . 2_666 77.74(6)
O3 Pb O2 . 2_666 140.08(6)
O5 Pb O2 2_656 2_666 115.93(6)
O1 Pb O4 . . 90.38(6)
N2 Pb O4 . . 124.31(6)
N1 Pb O4 . . 159.41(7)
O3 Pb O4 . . 46.99(5)
O5 Pb O4 2_656 . 89.76(5)
O2 Pb O4 2_666 . 93.09(6)
C13 O1 Pb . . 107.77(17)
N3 O3 Pb . . 101.84(14)
N3 O4 Pb . . 90.19(14)
C1 N1 C5 . . 118.9(2)
C1 N1 Pb . . 123.02(17)
C5 N1 Pb . . 117.39(16)
C6 N2 C10 . . 118.3(2)
C6 N2 Pb . . 122.22(17)
C10 N2 Pb . . 119.21(16)
O5 N3 O4 . . 121.0(2)
O5 N3 O3 . . 119.6(2)
O4 N3 O3 . . 119.4(2)
N1 C1 C2 . . 122.7(2)
N1 C1 H1 . . 118.6
C2 C1 H1 . . 118.6
C3 C2 C1 . . 119.3(3)
C3 C2 H2 . . 120.4
C1 C2 H2 . . 120.4
C2 C3 C4 . . 119.6(2)
C2 C3 H3 . . 120.2
C4 C3 H3 . . 120.2
C5 C4 C3 . . 117.2(2)
C5 C4 C11 . . 119.6(2)
C3 C4 C11 . . 123.2(2)
N1 C5 C4 . . 122.1(2)
N1 C5 C10 . . 118.4(2)
C4 C5 C10 . . 119.5(2)
N2 C6 C7 . . 123.0(2)
N2 C6 H6 . . 118.5
C7 C6 H6 . . 118.5
C8 C7 C6 . . 119.4(3)
C8 C7 H7 . . 120.3
C6 C7 H7 . . 120.3
C7 C8 C9 . . 119.2(2)
C7 C8 H8 . . 120.4
C9 C8 H8 . . 120.4
C8 C9 C10 . . 118.1(2)
C8 C9 C12 . . 122.3(2)
C10 C9 C12 . . 119.6(2)
N2 C10 C9 . . 121.8(2)
N2 C10 C5 . . 118.8(2)
C9 C10 C5 . . 119.3(2)
C12 C11 C4 . . 121.5(2)
C12 C11 H11 . . 119.3
C4 C11 H11 . . 119.3
C11 C12 C9 . . 120.6(3)
C11 C12 H12 . . 119.7
C9 C12 H12 . . 119.7
O2 C13 O1 . . 128.1(3)
O2 C13 C14 . . 118.2(2)
O1 C13 C14 . . 113.8(2)
C13 C14 Cl3 . . 113.04(19)
C13 C14 Cl1 . . 108.31(18)
Cl3 C14 Cl1 . . 109.62(15)
C13 C14 Cl2 . . 108.31(19)
Cl3 C14 Cl2 . . 107.89(15)
Cl1 C14 Cl2 . . 109.62(14)

loop_
_geom_bond_atom_site_label_1
_geom_bond_atom_site_label_2
_geom_bond_site_symmetry_2
_geom_bond_distance
_geom_bond_publ_flag
Pb O1 . 2.410(2) y
Pb O2 2_666 2.821(2) y
Pb O3 . 2.591(2) y
Pb O4 . 2.844(2) y
Pb O5 2_656 2.807(2) y
Pb N1 . 2.576(2) y
Pb N2 . 2.515(2) y
Cl1 C14 . 1.770(3) ?
Cl2 C14 . 1.790(3) ?
Cl3 C14 . 1.762(3) ?
O1 C13 . 1.260(3) ?
O2 C13 . 1.226(3) ?
O3 N3 . 1.272(3) ?
O4 N3 . 1.252(3) ?
O5 N3 . 1.247(3) ?
N1 C1 . 1.322(3) ?
N1 C5 . 1.366(3) ?
N2 C6 . 1.326(3) ?
N2 C10 . 1.368(3) ?
C1 C2 . 1.401(4) ?
C1 H1 . 0.9500 ?
C2 C3 . 1.371(4) ?
C2 H2 . 0.9500 ?
C3 C4 . 1.415(4) ?
C3 H3 . 0.9500 ?
C4 C5 . 1.412(4) ?
C4 C11 . 1.429(4) ?
C5 C10 . 1.442(4) ?
C6 C7 . 1.401(4) ?
C6 H6 . 0.9500 ?
C7 C8 . 1.369(4) ?
C7 H7 . 0.9500 ?
C8 C9 . 1.405(4) ?
C8 H8 . 0.9500 ?
C9 C10 . 1.413(4) ?
C9 C12 . 1.442(4) ?
C11 C12 . 1.350(4) ?
C11 H11 . 0.9500 ?
C12 H12 . 0.9500 ?
C13 C14 . 1.568(4) ?

loop_
_geom_torsion_atom_site_label_1
_geom_torsion_atom_site_label_2
_geom_torsion_atom_site_label_3
_geom_torsion_atom_site_label_4
_geom_torsion_site_symmetry_1
_geom_torsion
N2 Pb O1 C13 . -162.22(17)
N1 Pb O1 C13 . -94.40(17)
O3 Pb O1 C13 . 118.98(17)
O5 Pb O1 C13 2_656 162.70(14)
O2 Pb O1 C13 2_666 -20.64(17)
O4 Pb O1 C13 . 72.57(17)
O1 Pb O3 N3 . -105.10(16)
N2 Pb O3 N3 . 176.34(16)
N1 Pb O3 N3 . -158.57(14)
O5 Pb O3 N3 2_656 100.50(16)
O2 Pb O3 N3 2_666 -8.3(2)
O4 Pb O3 N3 . -7.15(13)
O1 Pb O4 N3 . 85.95(15)
N2 Pb O4 N3 . 11.24(17)
N1 Pb O4 N3 . 123.84(19)
O3 Pb O4 N3 . 7.11(13)
O5 Pb O4 N3 2_656 -57.64(15)
O2 Pb O4 N3 2_666 -173.59(15)
O1 Pb N1 C1 . 94.8(2)
N2 Pb N1 C1 . 177.9(2)
O3 Pb N1 C1 . 150.9(2)
O5 Pb N1 C1 2_656 -123.5(2)
O2 Pb N1 C1 2_666 -10.2(2)
O4 Pb N1 C1 . 54.9(3)
O1 Pb N1 C5 . -75.88(19)
N2 Pb N1 C5 . 7.30(18)
O3 Pb N1 C5 . -19.8(2)
O5 Pb N1 C5 2_656 65.9(2)
O2 Pb N1 C5 2_666 179.2(2)
O4 Pb N1 C5 . -115.7(2)
O1 Pb N2 C6 . -103.8(2)
N1 Pb N2 C6 . 178.6(2)
O3 Pb N2 C6 . -19.2(2)
O5 Pb N2 C6 2_656 55.2(2)
O2 Pb N2 C6 2_666 165.63(18)
O4 Pb N2 C6 . -22.3(2)
O1 Pb N2 C10 . 70.51(19)
N1 Pb N2 C10 . -7.01(18)
O3 Pb N2 C10 . 155.2(2)
O5 Pb N2 C10 2_656 -130.4(2)
O2 Pb N2 C10 2_666 -20.0(3)
O4 Pb N2 C10 . 152.07(17)
Pb O4 N3 O5 . 167.5(2)
Pb O4 N3 O3 . -12.2(2)
Pb O3 N3 O5 . -165.96(19)
Pb O3 N3 O4 . 13.7(3)
C5 N1 C1 C2 . 0.3(4)
Pb N1 C1 C2 . -170.2(2)
N1 C1 C2 C3 . -1.8(5)
C1 C2 C3 C4 . 2.0(4)
C2 C3 C4 C5 . -0.8(4)
C2 C3 C4 C11 . 179.0(3)
C1 N1 C5 C4 . 1.0(4)
Pb N1 C5 C4 . 172.0(2)
C1 N1 C5 C10 . -178.3(2)
Pb N1 C5 C10 . -7.3(3)
C3 C4 C5 N1 . -0.7(4)
C11 C4 C5 N1 . 179.4(3)
C3 C4 C5 C10 . 178.5(2)
C11 C4 C5 C10 . -1.3(4)
C10 N2 C6 C7 . -2.0(4)
Pb N2 C6 C7 . 172.4(2)
N2 C6 C7 C8 . 0.6(4)
C6 C7 C8 C9 . 1.3(4)
C7 C8 C9 C10 . -1.8(4)
C7 C8 C9 C12 . 179.2(3)
C6 N2 C10 C9 . 1.5(4)
Pb N2 C10 C9 . -173.1(2)
C6 N2 C10 C5 . -179.0(2)
Pb N2 C10 C5 . 6.4(3)
C8 C9 C10 N2 . 0.4(4)
C12 C9 C10 N2 . 179.4(2)
C8 C9 C10 C5 . -179.1(2)
C12 C9 C10 C5 . -0.1(4)
N1 C5 C10 N2 . 0.7(4)
C4 C5 C10 N2 . -178.6(2)
N1 C5 C10 C9 . -179.7(2)
C4 C5 C10 C9 . 1.0(4)
C5 C4 C11 C12 . 0.7(4)
C3 C4 C11 C12 . -179.1(3)
C4 C11 C12 C9 . 0.1(4)
C8 C9 C12 C11 . 178.5(3)
C10 C9 C12 C11 . -0.4(4)
Pb O1 C13 O2 . -21.3(3)
Pb O1 C13 C14 . 158.09(17)
O2 C13 C14 Cl3 . 3.3(3)
O1 C13 C14 Cl3 . -176.12(19)
O2 C13 C14 Cl1 . -118.3(2)
O1 C13 C14 Cl1 . 62.2(3)
O2 C13 C14 Cl2 . 122.8(2)
O1 C13 C14 Cl2 . -56.6(3)
